data_4344854
loop_
_publ_author_name
'Fernandes, Tiago A.'
'Santos, Carla I. M.'
'Andr\'e, V\^ania'
'K\/lak, Julia'
'Kirillova, Marina V.'
'Kirillov, Alexander M.'

_publ_section_title
;
 Copper(II) Coordination Polymers Self-Assembled from Aminoalcohols and
 Pyromellitic Acid: Highly Active Precatalysts for the Mild Water-Promoted
 Oxidation of Alkanes.
;
_journal_issue 1
_journal_name_full 'Inorganic chemistry'
_journal_page_first 125
_journal_paper_doi 10.1021/acs.inorgchem.5b01983
_journal_volume 55
_journal_year 2015
_chemical_formula_sum 'C13 H27 Cu2 N2 O9'
_chemical_formula_weight 482.44
_space_group_crystal_system triclinic
_space_group_IT_number 2
_space_group_name_Hall '-P 1'
_space_group_name_H-M_alt 'P -1'
_symmetry_space_group_name_Hall '-P 1'
_symmetry_space_group_name_H-M 'P -1'
_atom_sites_solution_hydrogens mixed
_audit_creation_method SHELXL-2014/7
_cell_angle_alpha 111.443(3)
_cell_angle_beta 107.668(3)
_cell_angle_gamma 97.411(3)
_cell_formula_units_Z 2
_cell_length_a 8.5488(7)
_cell_length_b 11.1202(9)
_cell_length_c 12.2436(10)
_cell_measurement_temperature 293(2)
_cell_measurement_theta_max 32.154
_cell_measurement_theta_min 2.597
_cell_volume 993.77(15)
_computing_cell_refinement 'BRUKER SMART (Bruker, 2005)'
_computing_data_collection 'BRUKER APEX2 (Bruker, 2005)'
_computing_data_reduction 'BRUKER SAINT (Bruker, 2005)'
_computing_molecular_graphics 'ORTEP 3.2 (Farrugia, 1997) and Mercury 2.2'
_computing_structure_refinement 'SHELXL-97 (Sheldrick, 2008)'
_computing_structure_solution 'SIR 97 (Altomare et al, 1999)'
_diffrn_ambient_temperature 293(2)
_diffrn_measured_fraction_theta_full 0.991
_diffrn_measured_fraction_theta_max 0.969
_diffrn_measurement_device_type 'Bruker APEX-II CCD area detector'
_diffrn_measurement_method 'phi and omega scans'
_diffrn_radiation_monochromator graphite
_diffrn_radiation_source 'fine-focus sealed tube'
_diffrn_radiation_type MoK\a
_diffrn_radiation_wavelength 0.71069
_diffrn_reflns_av_R_equivalents 0.1148
_diffrn_reflns_av_unetI/netI 0.1182
_diffrn_reflns_laue_measured_fraction_full 0.991
_diffrn_reflns_laue_measured_fraction_max 0.969
_diffrn_reflns_limit_h_max 11
_diffrn_reflns_limit_h_min -12
_diffrn_reflns_limit_k_max 16
_diffrn_reflns_limit_k_min -16
_diffrn_reflns_limit_l_max 18
_diffrn_reflns_limit_l_min -18
_diffrn_reflns_number 39065
_diffrn_reflns_point_group_measured_fraction_full 0.991
_diffrn_reflns_point_group_measured_fraction_max 0.969
_diffrn_reflns_theta_full 25.242
_diffrn_reflns_theta_max 32.154
_diffrn_reflns_theta_min 2.597
_exptl_absorpt_coefficient_mu 2.185
_exptl_absorpt_correction_T_max 0.519
_exptl_absorpt_correction_T_min 0.460
_exptl_absorpt_correction_type multi-scan
_exptl_absorpt_process_details 'SADABS (Bruker,2005)'
_exptl_crystal_colour blue
_exptl_crystal_density_diffrn 1.612
_exptl_crystal_density_meas ?
_exptl_crystal_description block
_exptl_crystal_F_000 498
_exptl_crystal_size_max 0.5
_exptl_crystal_size_mid 0.3
_exptl_crystal_size_min 0.3
_refine_diff_density_max 0.551
_refine_diff_density_min -0.546
_refine_diff_density_rms 0.098
_refine_ls_extinction_method none
_refine_ls_goodness_of_fit_ref 1.001
_refine_ls_hydrogen_treatment constr
_refine_ls_matrix_type full
_refine_ls_number_parameters 235
_refine_ls_number_reflns 6778
_refine_ls_number_restraints 0
_refine_ls_restrained_S_all 1.001
_refine_ls_R_factor_all 0.1674
_refine_ls_R_factor_gt 0.0593
_refine_ls_shift/su_max 0.000
_refine_ls_shift/su_mean 0.000
_refine_ls_structure_factor_coef Fsqd
_refine_ls_weighting_details 'w=1/[\s^2^(Fo^2^)+(0.0488P)^2^+0.6908P] where P=(Fo^2^+2Fc^2^)/3'
_refine_ls_weighting_scheme calc
_refine_ls_wR_factor_gt 0.1008
_refine_ls_wR_factor_ref 0.1300
_reflns_Friedel_coverage 0.000
_reflns_number_gt 3278
_reflns_number_total 6778
_reflns_threshold_expression 'I > 2\s(I)'
_cod_data_source_file ic5b01983_si_002.cif
_cod_data_source_block shelx
_cod_depositor_comments
;
The following automatic conversions were performed:

'_exptl_crystal_density_meas' value 'not measured' was changed to '?'
- the value is perceived as not measured.

Automatic conversion script
Id: cif_fix_values 4268 2015-11-12 08:31:59Z antanas 
;
_cod_original_cell_volume 993.77(14)
_cod_database_code 4344854
_shelx_shelxl_version_number 2014/7
_shelx_space_group_comment
;
The symmetry employed for this shelxl refinement is uniquely defined
by the following loop, which should always be used as a source of
symmetry information in preference to the above space-group names.
They are only intended as comments.
;

loop_
_space_group_symop_operation_xyz
'x, y, z'
'-x, -y, -z'

loop_
_atom_site_label
_atom_site_type_symbol
_atom_site_fract_x
_atom_site_fract_y
_atom_site_fract_z
_atom_site_U_iso_or_equiv
_atom_site_adp_type
_atom_site_occupancy
_atom_site_site_symmetry_order
_atom_site_calc_flag
_atom_site_refinement_flags_posn
_atom_site_refinement_flags_adp
Cu1 Cu 0.49961(6) 0.37824(4) 0.02424(4) 0.03833(15) Uani 1 1 d . .
Cu2 Cu 0.43448(6) 0.10834(4) 0.47599(4) 0.03556(15) Uani 1 1 d . .
O1 O 0.3375(3) 0.2123(2) -0.0270(2) 0.0369(6) Uani 1 1 d . .
O2 O 0.3086(4) 0.3269(3) 0.1512(3) 0.0589(9) Uani 1 1 d . .
O3 O 0.2621(3) 0.1191(2) 0.3367(2) 0.0322(6) Uani 1 1 d . .
O4 O 0.4316(4) 0.1089(3) 0.2300(2) 0.0494(8) Uani 1 1 d . .
O5 O 0.3498(4) 0.4632(3) -0.0542(4) 0.0730(11) Uani 1 1 d . .
C8 C 0.1760(5) 0.4467(5) -0.1115(5) 0.0612(14) Uani 1 1 d . .
H8A H 0.1115 0.4044 -0.0740 0.073 Uiso 1 1 calc R U
H8B H 0.1345 0.3890 -0.2036 0.073 Uiso 1 1 calc R U
C9 C 0.1523(6) 0.5869(5) -0.0879(5) 0.0577(12) Uani 1 1 d . .
H9A H 0.0381 0.5796 -0.1459 0.069 Uiso 1 1 calc R U
H9B H 0.1610 0.6349 0.0004 0.069 Uiso 1 1 calc R U
N2 N 0.7153(4) 0.3387(3) 0.1102(3) 0.0376(7) Uani 1 1 d . .
C6 C 0.7517(7) 0.3836(6) 0.2459(4) 0.0704(15) Uani 1 1 d . .
H6A H 0.6610 0.3319 0.2573 0.106 Uiso 1 1 calc R U
H6B H 0.8611 0.3696 0.2869 0.106 Uiso 1 1 calc R U
H6C H 0.7574 0.4791 0.2842 0.106 Uiso 1 1 calc R U
C7 C 0.7083(7) 0.1934(5) 0.0564(6) 0.0748(16) Uani 1 1 d . .
H7A H 0.6841 0.1602 -0.0346 0.112 Uiso 1 1 calc R U
H7B H 0.8182 0.1812 0.0991 0.112 Uiso 1 1 calc R U
H7C H 0.6180 0.1432 0.0694 0.112 Uiso 1 1 calc R U
C1 C 0.2724(4) 0.2240(3) 0.0557(3) 0.0293(8) Uani 1 1 d . .
C2 C 0.1356(4) 0.1042(3) 0.0265(3) 0.0212(7) Uani 1 1 d . .
C3 C 0.0004(4) 0.0457(3) -0.0901(3) 0.0224(7) Uani 1 1 d . .
H3 H 0.0017 0.0766 -0.1527 0.027 Uiso 1 1 calc R U
C4 C 0.1363(4) 0.0564(3) 0.1174(3) 0.0207(7) Uani 1 1 d . .
C5 C 0.2915(5) 0.1010(3) 0.2373(3) 0.0271(8) Uani 1 1 d . .
O6 O 0.3983(5) -0.0824(3) 0.3969(3) 0.0756(12) Uani 1 1 d . .
C12 C 0.2736(7) -0.1937(4) 0.3038(4) 0.0616(15) Uani 1 1 d . .
H12A H 0.2399 -0.1860 0.2223 0.074 Uiso 1 1 calc R U
H12B H 0.1719 -0.2038 0.3257 0.074 Uiso 1 1 calc R U
C13 C 0.3441(7) -0.3125(4) 0.2926(4) 0.0652(15) Uani 1 1 d . .
H13A H 0.2499 -0.3962 0.2431 0.078 Uiso 1 1 calc R U
H13B H 0.4229 -0.3154 0.2474 0.078 Uiso 1 1 calc R U
N1 N 0.5644(5) 0.3027(3) 0.5803(3) 0.0447(9) Uani 1 1 d . .
C11 C 0.6882(8) 0.3398(6) 0.5285(6) 0.096(2) Uani 1 1 d . .
H11A H 0.7630 0.2799 0.5246 0.144 Uiso 1 1 calc R U
H11B H 0.6269 0.3313 0.4431 0.144 Uiso 1 1 calc R U
H11C H 0.7568 0.4327 0.5835 0.144 Uiso 1 1 calc R U
C10 C 0.4535(8) 0.3934(5) 0.5855(5) 0.091(2) Uani 1 1 d . .
H10A H 0.3938 0.3854 0.5000 0.137 Uiso 1 1 calc R U
H10B H 0.3699 0.3693 0.6190 0.137 Uiso 1 1 calc R U
H10C H 0.5228 0.4861 0.6409 0.137 Uiso 1 1 calc R U
O1W O 0.2407(7) 0.1229(8) 0.5769(5) 0.152(3) Uani 1 1 d . .
O2W O 0.2978(4) 0.0051(4) 0.7437(3) 0.0680(10) Uani 1 1 d . .
O3W O 0.9994(6) 0.2007(5) 0.4172(5) 0.1155(17) Uani 1 1 d . .
H1W H 0.2689 0.1955 0.6466 0.173 Uiso 1 1 d . U
H2W H 0.1686 0.0655 0.5813 0.173 Uiso 1 1 d . U
H3W H 0.3106 0.0551 0.8198 0.173 Uiso 1 1 d . U
H4W H 0.3626 -0.0474 0.7494 0.173 Uiso 1 1 d . U
H5W H 1.0773 0.1826 0.3873 0.173 Uiso 1 1 d . U
H6W H 1.0249 0.2877 0.4534 0.173 Uiso 1 1 d . U

loop_
_atom_site_aniso_label
_atom_site_aniso_U_11
_atom_site_aniso_U_22
_atom_site_aniso_U_33
_atom_site_aniso_U_23
_atom_site_aniso_U_13
_atom_site_aniso_U_12
Cu1 0.0252(3) 0.0371(2) 0.0545(3) 0.0297(2) 0.0097(2) -0.00301(19)
Cu2 0.0360(3) 0.0305(2) 0.0265(2) 0.01284(17) -0.00515(18) 0.00527(19)
O1 0.0333(16) 0.0334(13) 0.0460(14) 0.0196(11) 0.0193(12) -0.0034(11)
O2 0.062(2) 0.0341(14) 0.0525(17) -0.0007(13) 0.0222(16) -0.0193(14)
O3 0.0309(15) 0.0432(14) 0.0207(11) 0.0157(10) 0.0047(10) 0.0107(11)
O4 0.0184(16) 0.079(2) 0.0391(14) 0.0232(14) 0.0025(12) 0.0041(14)
O5 0.0259(17) 0.068(2) 0.126(3) 0.074(2) -0.0016(17) -0.0092(15)
C8 0.024(2) 0.063(3) 0.092(3) 0.050(3) 0.004(2) -0.007(2)
C9 0.034(3) 0.073(3) 0.073(3) 0.038(3) 0.023(2) 0.009(2)
N2 0.0276(18) 0.0381(16) 0.0516(18) 0.0228(15) 0.0178(15) 0.0058(14)
C6 0.060(4) 0.103(4) 0.055(3) 0.041(3) 0.021(3) 0.027(3)
C7 0.054(3) 0.051(3) 0.115(4) 0.029(3) 0.031(3) 0.022(3)
C1 0.0214(19) 0.0282(17) 0.0337(17) 0.0169(15) 0.0036(15) -0.0027(14)
C2 0.0169(17) 0.0236(14) 0.0232(14) 0.0120(12) 0.0068(13) 0.0016(12)
C3 0.0188(18) 0.0297(16) 0.0223(14) 0.0162(13) 0.0070(13) 0.0043(13)
C4 0.0152(17) 0.0236(14) 0.0214(14) 0.0102(12) 0.0048(12) 0.0028(12)
C5 0.021(2) 0.0283(16) 0.0240(16) 0.0128(13) -0.0006(14) 0.0003(14)
O6 0.081(3) 0.0308(14) 0.0520(17) 0.0090(13) -0.0413(16) 0.0047(15)
C12 0.066(3) 0.036(2) 0.039(2) 0.0086(17) -0.022(2) 0.002(2)
C13 0.088(4) 0.039(2) 0.034(2) 0.0074(18) -0.010(2) 0.010(2)
N1 0.052(2) 0.0315(16) 0.0324(16) 0.0120(13) -0.0043(15) 0.0062(15)
C11 0.084(5) 0.092(4) 0.080(4) 0.039(3) 0.011(3) -0.029(4)
C10 0.098(5) 0.042(3) 0.082(4) 0.006(3) -0.013(3) 0.029(3)
O1W 0.092(4) 0.304(8) 0.149(4) 0.171(5) 0.066(4) 0.067(5)
O2W 0.055(2) 0.098(3) 0.0522(18) 0.0294(18) 0.0218(17) 0.028(2)
O3W 0.069(3) 0.132(4) 0.115(4) 0.019(3) 0.033(3) 0.036(3)

loop_
_atom_type_symbol
_atom_type_description
_atom_type_scat_dispersion_real
_atom_type_scat_dispersion_imag
_atom_type_scat_source
C C 0.0033 0.0016 'International Tables Vol C Tables 4.2.6.8 and 6.1.1.4'
H H 0.0000 0.0000 'International Tables Vol C Tables 4.2.6.8 and 6.1.1.4'
O O 0.0106 0.0060 'International Tables Vol C Tables 4.2.6.8 and 6.1.1.4'
Cu Cu 0.3201 1.2651 'International Tables Vol C Tables 4.2.6.8 and 6.1.1.4'
N N 0.0061 0.0033 'International Tables Vol C Tables 4.2.6.8 and 6.1.1.4'

loop_
_geom_angle_atom_site_label_1
_geom_angle_atom_site_label_2
_geom_angle_atom_site_label_3
_geom_angle
_geom_angle_site_symmetry_1
_geom_angle_site_symmetry_3
O5 Cu1 O5 77.08(14) 2_665 .
O5 Cu1 O1 173.26(14) 2_665 .
O5 Cu1 O1 99.07(12) . .
O5 Cu1 N2 83.92(12) 2_665 .
O5 Cu1 N2 160.76(12) . .
O1 Cu1 N2 99.53(12) . .
O5 Cu1 Cu1 38.93(9) 2_665 2_665
O5 Cu1 Cu1 38.15(8) . 2_665
O1 Cu1 Cu1 136.97(8) . 2_665
N2 Cu1 Cu1 122.80(9) . 2_665
O6 Cu2 O6 78.77(12) 2_656 .
O6 Cu2 O3 175.10(11) 2_656 .
O6 Cu2 O3 96.45(10) . .
O6 Cu2 N1 83.68(12) 2_656 .
O6 Cu2 N1 157.96(15) . .
O3 Cu2 N1 100.71(11) . .
O6 Cu2 O1W 93.84(18) 2_656 .
O6 Cu2 O1W 100.7(2) . .
O3 Cu2 O1W 88.08(14) . .
N1 Cu2 O1W 93.7(2) . .
O6 Cu2 Cu2 39.54(8) 2_656 2_656
O6 Cu2 Cu2 39.23(8) . 2_656
O3 Cu2 Cu2 135.67(7) . 2_656
N1 Cu2 Cu2 122.05(9) . 2_656
O1W Cu2 Cu2 99.40(15) . 2_656
C1 O1 Cu1 109.6(2) . .
C5 O3 Cu2 118.0(2) . .
C8 O5 Cu1 117.4(3) . 2_665
C8 O5 Cu1 139.4(2) . .
Cu1 O5 Cu1 102.92(14) 2_665 .
O5 C8 C9 106.7(3) . .
O5 C8 H8A 110.4 . .
C9 C8 H8A 110.4 . .
O5 C8 H8B 110.4 . .
C9 C8 H8B 110.4 . .
H8A C8 H8B 108.6 . .
N2 C9 C8 109.0(4) 2_665 .
N2 C9 H9A 109.9 2_665 .
C8 C9 H9A 109.9 . .
N2 C9 H9B 109.9 2_665 .
C8 C9 H9B 109.9 . .
H9A C9 H9B 108.3 . .
C6 N2 C9 111.6(4) . 2_665
C6 N2 C7 107.5(4) . .
C9 N2 C7 109.4(4) 2_665 .
C6 N2 Cu1 110.8(3) . .
C9 N2 Cu1 104.4(3) 2_665 .
C7 N2 Cu1 113.3(3) . .
N2 C6 H6A 109.5 . .
N2 C6 H6B 109.5 . .
H6A C6 H6B 109.5 . .
N2 C6 H6C 109.5 . .
H6A C6 H6C 109.5 . .
H6B C6 H6C 109.5 . .
N2 C7 H7A 109.5 . .
N2 C7 H7B 109.5 . .
H7A C7 H7B 109.5 . .
N2 C7 H7C 109.5 . .
H7A C7 H7C 109.5 . .
H7B C7 H7C 109.5 . .
O2 C1 O1 123.8(3) . .
O2 C1 C2 119.8(3) . .
O1 C1 C2 116.3(3) . .
C3 C2 C4 119.3(3) . .
C3 C2 C1 119.3(3) . .
C4 C2 C1 121.3(3) . .
C4 C3 C2 121.6(3) 2 .
C4 C3 H3 119.2 2 .
C2 C3 H3 119.2 . .
C3 C4 C2 119.0(3) 2 .
C3 C4 C5 119.0(3) 2 .
C2 C4 C5 121.5(3) . .
O4 C5 O3 125.7(3) . .
O4 C5 C4 118.5(3) . .
O3 C5 C4 115.6(3) . .
C12 O6 Cu2 116.8(2) . 2_656
C12 O6 Cu2 139.0(3) . .
Cu2 O6 Cu2 101.23(12) 2_656 .
O6 C12 C13 107.5(4) . .
O6 C12 H12A 110.2 . .
C13 C12 H12A 110.2 . .
O6 C12 H12B 110.2 . .
C13 C12 H12B 110.2 . .
H12A C12 H12B 108.5 . .
N1 C13 C12 109.7(3) 2_656 .
N1 C13 H13A 109.7 2_656 .
C12 C13 H13A 109.7 . .
N1 C13 H13B 109.7 2_656 .
C12 C13 H13B 109.7 . .
H13A C13 H13B 108.2 . .
C10 N1 C13 110.7(4) . 2_656
C10 N1 C11 108.7(5) . .
C13 N1 C11 109.7(4) 2_656 .
C10 N1 Cu2 113.0(3) . .
C13 N1 Cu2 104.7(2) 2_656 .
C11 N1 Cu2 110.0(3) . .
N1 C11 H11A 109.5 . .
N1 C11 H11B 109.5 . .
H11A C11 H11B 109.5 . .
N1 C11 H11C 109.5 . .
H11A C11 H11C 109.5 . .
H11B C11 H11C 109.5 . .
N1 C10 H10A 109.5 . .
N1 C10 H10B 109.5 . .
H10A C10 H10B 109.5 . .
N1 C10 H10C 109.5 . .
H10A C10 H10C 109.5 . .
H10B C10 H10C 109.5 . .
Cu2 O1W H1W 115.5(4) . .
Cu2 O1W H2W 134.5(6) . .
H1W O1W H2W 105.2(5) . .
H3W O2W H4W 106.1(3) . .
H5W O3W H6W 104.8(6) . .

loop_
_geom_bond_atom_site_label_1
_geom_bond_atom_site_label_2
_geom_bond_distance
_geom_bond_site_symmetry_2
Cu1 O5 1.886(3) 2_665
Cu1 O5 1.919(3) .
Cu1 O1 1.920(2) .
Cu1 N2 2.017(3) .
Cu1 Cu1 2.9763(8) 2_665
Cu2 O6 1.906(3) 2_656
Cu2 O6 1.919(3) .
Cu2 O3 1.940(2) .
Cu2 N1 2.010(3) .
Cu2 O1W 2.337(5) .
Cu2 Cu2 2.9561(9) 2_656
O1 C1 1.272(4) .
O2 C1 1.218(4) .
O3 C5 1.267(4) .
O4 C5 1.222(4) .
O5 C8 1.392(5) .
O5 Cu1 1.886(3) 2_665
C8 C9 1.530(7) .
C8 H8A 0.9900 .
C8 H8B 0.9900 .
C9 N2 1.466(5) 2_665
C9 H9A 0.9900 .
C9 H9B 0.9900 .
N2 C6 1.465(5) .
N2 C9 1.466(5) 2_665
N2 C7 1.491(5) .
C6 H6A 0.9800 .
C6 H6B 0.9800 .
C6 H6C 0.9800 .
C7 H7A 0.9800 .
C7 H7B 0.9800 .
C7 H7C 0.9800 .
C1 C2 1.504(4) .
C2 C3 1.387(4) .
C2 C4 1.396(4) .
C3 C4 1.382(4) 2
C3 H3 0.9500 .
C4 C3 1.382(4) 2
C4 C5 1.508(4) .
O6 C12 1.363(5) .
O6 Cu2 1.906(3) 2_656
C12 C13 1.500(6) .
C12 H12A 0.9900 .
C12 H12B 0.9900 .
C13 N1 1.471(5) 2_656
C13 H13A 0.9900 .
C13 H13B 0.9900 .
N1 C10 1.469(6) .
N1 C13 1.471(5) 2_656
N1 C11 1.475(7) .
C11 H11A 0.9800 .
C11 H11B 0.9800 .
C11 H11C 0.9800 .
C10 H10A 0.9800 .
C10 H10B 0.9800 .
C10 H10C 0.9800 .
O1W H1W 0.871(7) .
O1W H2W 0.857(6) .
O2W H3W 0.856(3) .
O2W H4W 0.862(4) .
O3W H5W 0.864(5) .
O3W H6W 0.868(5) .

loop_
_geom_torsion_atom_site_label_1
_geom_torsion_atom_site_label_2
_geom_torsion_atom_site_label_3
_geom_torsion_atom_site_label_4
_geom_torsion
_geom_torsion_site_symmetry_1
_geom_torsion_site_symmetry_4
Cu1 O5 C8 C9 -21.7(5) 2_665 .
Cu1 O5 C8 C9 150.6(4) . .
O5 C8 C9 N2 43.7(5) . 2_665
Cu1 O1 C1 O2 0.8(5) . .
Cu1 O1 C1 C2 177.0(2) . .
O2 C1 C2 C3 125.7(4) . .
O1 C1 C2 C3 -50.7(5) . .
O2 C1 C2 C4 -50.0(5) . .
O1 C1 C2 C4 133.6(3) . .
C4 C2 C3 C4 1.8(5) . 2
C1 C2 C3 C4 -174.0(3) . 2
C3 C2 C4 C3 -1.8(5) . 2
C1 C2 C4 C3 173.9(3) . 2
C3 C2 C4 C5 170.4(3) . .
C1 C2 C4 C5 -13.9(5) . .
Cu2 O3 C5 O4 -18.6(5) . .
Cu2 O3 C5 C4 156.8(2) . .
C3 C4 C5 O4 129.5(4) 2 .
C2 C4 C5 O4 -42.6(5) . .
C3 C4 C5 O3 -46.2(4) 2 .
C2 C4 C5 O3 141.6(3) . .
Cu2 O6 C12 C13 -25.6(6) 2_656 .
Cu2 O6 C12 C13 178.1(4) . .
O6 C12 C13 N1 44.5(6) . 2_656
